data_4506986
loop_
_publ_author_name
'Stevenson, Kristina A.'
'Melan, Caroline F. C.'
'Fleischel, Olivier'
'Wang, Ruiyao'
'Petitjean, Anne'

_publ_section_title
;
 Solid-State Self-Assembly of Triazolylpyridine-Based Helicates and
 Mesocate: Control of the Metal--Metal Distances
;
_journal_issue 11
_journal_name_full 'Crystal Growth &amp; Design'
_journal_page_first 5169
_journal_paper_doi 10.1021/cg301197w
_journal_volume 12
_journal_year 2012
_chemical_formula_sum 'C61 H68.5 B4 F16 Fe2 N28.5 O1.5'
_chemical_formula_weight 1683.88
_chemical_name_systematic
; 
 ? 
;
_space_group_IT_number 2
_symmetry_cell_setting triclinic
_symmetry_space_group_name_Hall '-P 1'
_symmetry_space_group_name_H-M 'P -1'
_atom_sites_solution_hydrogens geom
_atom_sites_solution_primary direct
_atom_sites_solution_secondary difmap
_audit_creation_method SHELXL-97
_cell_angle_alpha 109.529(3)
_cell_angle_beta 101.269(3)
_cell_angle_gamma 103.509(2)
_cell_formula_units_Z 2
_cell_length_a 13.8629(5)
_cell_length_b 17.9032(6)
_cell_length_c 17.9445(10)
_cell_measurement_reflns_used 9904
_cell_measurement_temperature 180(2)
_cell_measurement_theta_max 26.58
_cell_measurement_theta_min 2.30
_cell_volume 3895.3(3)
_computing_cell_refinement 'Bruker SAINT'
_computing_data_collection 'Bruker APEX2'
_computing_data_reduction 'Bruker SAINT'
_computing_molecular_graphics 'Bruker SHELXTL'
_computing_publication_material 'Bruker SHELXTL'
_computing_structure_refinement 'SHELXL-97 (Sheldrick, 2008)'
_computing_structure_solution 'SHELXS-97 (Sheldrick, 2008)'
_diffrn_ambient_temperature 180(2)
_diffrn_measured_fraction_theta_full 0.997
_diffrn_measured_fraction_theta_max 0.997
_diffrn_measurement_device_type 'Bruker APEX-II CCD'
_diffrn_measurement_method '\f and \w scans'
_diffrn_radiation_monochromator graphite
_diffrn_radiation_source 'fine-focus sealed tube'
_diffrn_radiation_type MoK\a
_diffrn_radiation_wavelength 0.71073
_diffrn_reflns_av_R_equivalents 0.0371
_diffrn_reflns_av_sigmaI/netI 0.0359
_diffrn_reflns_limit_h_max 17
_diffrn_reflns_limit_h_min -17
_diffrn_reflns_limit_k_max 22
_diffrn_reflns_limit_k_min -22
_diffrn_reflns_limit_l_max 22
_diffrn_reflns_limit_l_min -22
_diffrn_reflns_number 56107
_diffrn_reflns_theta_full 26.00
_diffrn_reflns_theta_max 26.00
_diffrn_reflns_theta_min 1.28
_exptl_absorpt_coefficient_mu 0.471
_exptl_absorpt_correction_T_max 0.9544
_exptl_absorpt_correction_T_min 0.8912
_exptl_absorpt_correction_type multi-scan
_exptl_crystal_colour red
_exptl_crystal_density_diffrn 1.436
_exptl_crystal_density_method 'not measured'
_exptl_crystal_description block
_exptl_crystal_F_000 1724
_exptl_crystal_size_max 0.25
_exptl_crystal_size_mid 0.25
_exptl_crystal_size_min 0.10
_platon_squeeze_details
;
Difference electron density maps revealed the presence of disordered 
lattice solvate molecules and disordered BF4- anion, 
which were ultimately modeled through the
use of the SQUEEZE subroutine of the PLATON software suite. PLATON 
Reference: P. v.d. Sluis & A.L. Spek. Acta Cryst. (1990), A46, 194. 
Two accessible voids per lattice were found, comprising a 
total volume of 582 A3 and contributing a total of 159 electrons. 
The voids were assigned to disordered 2BF4- and 3MeCN, which 
contribute 2 x 42 + 3 x 22 = 150 electrons, and ocuppy about 380 A3 in space. 
The larger volume of the void may be a result of the disorder. The
contributions have been included in all derived crystal quantities.
;
_refine_diff_density_max 1.235
_refine_diff_density_min -0.705
_refine_diff_density_rms 0.080
_refine_ls_extinction_method none
_refine_ls_goodness_of_fit_ref 1.058
_refine_ls_hydrogen_treatment constr
_refine_ls_matrix_type full
_refine_ls_number_parameters 962
_refine_ls_number_reflns 15271
_refine_ls_number_restraints 2
_refine_ls_restrained_S_all 1.059
_refine_ls_R_factor_all 0.0705
_refine_ls_R_factor_gt 0.0598
_refine_ls_shift/su_max 0.001
_refine_ls_shift/su_mean 0.000
_refine_ls_structure_factor_coef Fsqd
_refine_ls_weighting_details 'calc w=1/[\s^2^(Fo^2^)+(0.1077P)^2^+3.2600P] where P=(Fo^2^+2Fc^2^)/3'
_refine_ls_weighting_scheme calc
_refine_ls_wR_factor_gt 0.1732
_refine_ls_wR_factor_ref 0.1815
_reflns_number_gt 12314
_reflns_number_total 15271
_reflns_threshold_expression >2sigma(I)
_cod_data_source_file cg301197w_si_004.cif
_cod_data_source_block ap28a
_cod_depositor_comments
;
The following automatic conversions were performed:

'_symmetry_cell_setting' value 'Triclinic' changed to 'triclinic'
according to /home/saulius/struct/CIF-dictionaries/cif_core.dic
dictionary named 'cif_core.dic' version 2.4.2 from 2011-04-26.

Automatic conversion script
Id: cif_fix_values 1891 2012-01-12 08:04:46Z andrius 
;
_cod_original_sg_symbol_H-M P-1
_cod_original_formula_sum 'C61 H68.50 B4 F16 Fe2 N28.50 O1.50'
_cod_database_code 4506986

loop_
_symmetry_equiv_pos_as_xyz
'x, y, z'
'-x, -y, -z'

loop_
_atom_site_label
_atom_site_type_symbol
_atom_site_fract_x
_atom_site_fract_y
_atom_site_fract_z
_atom_site_U_iso_or_equiv
_atom_site_adp_type
_atom_site_occupancy
_atom_site_symmetry_multiplicity
_atom_site_calc_flag
_atom_site_refinement_flags
Fe1 Fe 0.23632(3) 0.87548(2) 1.14144(2) 0.02711(12) Uani 1 1 d .
Fe2 Fe -0.01024(3) 0.34646(2) 0.64359(2) 0.02403(12) Uani 1 1 d .
N1 N 0.15371(19) 0.90500(15) 1.22007(15) 0.0291(5) Uani 1 1 d .
N2 N 0.09903(19) 0.83193(15) 1.06251(15) 0.0294(5) Uani 1 1 d .
N3 N 0.0644(2) 0.79349(16) 0.98148(16) 0.0335(6) Uani 1 1 d .
N4 N -0.0392(2) 0.77627(15) 0.96246(16) 0.0322(6) Uani 1 1 d .
N5 N -0.15951(19) 0.51343(15) 0.71585(15) 0.0289(5) Uani 1 1 d .
N6 N -0.07073(19) 0.50053(15) 0.70694(15) 0.0283(5) Uani 1 1 d .
N7 N -0.09191(18) 0.41890(14) 0.67502(14) 0.0260(5) Uani 1 1 d .
N8 N -0.14868(18) 0.25955(15) 0.60945(14) 0.0267(5) Uani 1 1 d .
N9 N 0.26346(19) 0.98484(15) 1.12772(15) 0.0307(5) Uani 1 1 d .
N10 N 0.30441(19) 0.85142(15) 1.05632(15) 0.0296(5) Uani 1 1 d .
N11 N 0.3297(2) 0.78592(16) 1.01740(16) 0.0324(6) Uani 1 1 d .
N12 N 0.3728(2) 0.80521(16) 0.96317(16) 0.0349(6) Uani 1 1 d .
N13 N 0.25465(19) 0.53843(15) 0.72238(16) 0.0304(5) Uani 1 1 d .
N14 N 0.18890(19) 0.48497(15) 0.74124(15) 0.0305(5) Uani 1 1 d .
N15 N 0.11461(18) 0.43768(14) 0.67158(15) 0.0266(5) Uani 1 1 d .
N16 N -0.02743(19) 0.35478(15) 0.53349(15) 0.0273(5) Uani 1 1 d .
N17 N 0.37202(19) 0.91160(15) 1.22778(15) 0.0297(5) Uani 1 1 d .
N18 N 0.23086(18) 0.76811(15) 1.14736(15) 0.0272(5) Uani 1 1 d .
N19 N 0.16539(19) 0.69106(15) 1.10639(15) 0.0298(5) Uani 1 1 d .
N20 N 0.21504(19) 0.64170(15) 1.12795(15) 0.0288(5) Uani 1 1 d .
N21 N 0.09012(19) 0.37521(15) 0.88117(15) 0.0281(5) Uani 1 1 d .
N22 N 0.02398(19) 0.38904(15) 0.82505(14) 0.0279(5) Uani 1 1 d .
N23 N 0.03348(18) 0.34617(14) 0.75311(15) 0.0261(5) Uani 1 1 d .
N24 N 0.07091(19) 0.26635(15) 0.61974(15) 0.0282(5) Uani 1 1 d .
C1 C 0.1905(2) 0.94658(19) 1.30287(19) 0.0327(7) Uani 1 1 d .
H1A H 0.2630 0.9623 1.3288 0.039 Uiso 1 1 calc R
C2 C 0.1273(3) 0.9674(2) 1.3520(2) 0.0368(7) Uani 1 1 d .
H2A H 0.1562 0.9975 1.4103 0.044 Uiso 1 1 calc R
C3 C 0.0216(3) 0.9439(2) 1.3151(2) 0.0405(8) Uani 1 1 d .
H3A H -0.0234 0.9566 1.3477 0.049 Uiso 1 1 calc R
C4 C -0.0177(3) 0.9017(2) 1.2300(2) 0.0398(7) Uani 1 1 d .
H4A H -0.0899 0.8856 1.2033 0.048 Uiso 1 1 calc R
C5 C 0.0491(2) 0.88320(18) 1.18469(19) 0.0303(6) Uani 1 1 d .
C6 C 0.0198(2) 0.84001(18) 1.09498(19) 0.0300(6) Uani 1 1 d .
C7 C -0.0705(2) 0.80365(19) 1.0298(2) 0.0338(7) Uani 1 1 d .
H7A H -0.1394 0.7990 1.0321 0.041 Uiso 1 1 calc R
C8 C -0.1018(3) 0.73272(19) 0.87549(19) 0.0358(7) Uani 1 1 d .
H8A H -0.0785 0.7658 0.8440 0.043 Uiso 1 1 calc R
H8B H -0.1756 0.7274 0.8711 0.043 Uiso 1 1 calc R
C9 C -0.0919(3) 0.64665(19) 0.83854(19) 0.0340(7) Uani 1 1 d .
H9A H -0.1112 0.6147 0.8720 0.041 Uiso 1 1 calc R
H9B H -0.0189 0.6520 0.8397 0.041 Uiso 1 1 calc R
C10 C -0.1624(3) 0.59956(18) 0.74935(19) 0.0328(7) Uani 1 1 d .
H10A H -0.2346 0.5984 0.7475 0.039 Uiso 1 1 calc R
H10B H -0.1393 0.6290 0.7148 0.039 Uiso 1 1 calc R
C11 C -0.2380(2) 0.44092(19) 0.68986(19) 0.0324(6) Uani 1 1 d .
H11A H -0.3080 0.4339 0.6899 0.039 Uiso 1 1 calc R
C12 C -0.1938(2) 0.37972(19) 0.66344(18) 0.0290(6) Uani 1 1 d .
C13 C -0.2274(2) 0.28906(18) 0.62508(18) 0.0283(6) Uani 1 1 d .
C14 C -0.3286(3) 0.2363(2) 0.6039(2) 0.0382(7) Uani 1 1 d .
H14A H -0.3820 0.2585 0.6165 0.046 Uiso 1 1 calc R
C15 C -0.3499(3) 0.1510(2) 0.5641(2) 0.0395(8) Uani 1 1 d .
H15A H -0.4186 0.1138 0.5481 0.047 Uiso 1 1 calc R
C16 C -0.2704(3) 0.12062(19) 0.5479(2) 0.0359(7) Uani 1 1 d .
H16A H -0.2836 0.0621 0.5207 0.043 Uiso 1 1 calc R
C17 C -0.1710(2) 0.17621(19) 0.57165(19) 0.0332(7) Uani 1 1 d .
H17A H -0.1165 0.1546 0.5608 0.040 Uiso 1 1 calc R
C18 C 0.2418(2) 1.05278(19) 1.1699(2) 0.0346(7) Uani 1 1 d .
H18A H 0.2102 1.0516 1.2121 0.042 Uiso 1 1 calc R
C19 C 0.2635(3) 1.1248(2) 1.1545(2) 0.0424(8) Uani 1 1 d .
H19A H 0.2475 1.1720 1.1862 0.051 Uiso 1 1 calc R
C20 C 0.3081(3) 1.1275(2) 1.0933(2) 0.0455(8) Uani 1 1 d .
H20A H 0.3233 1.1765 1.0821 0.055 Uiso 1 1 calc R
C21 C 0.3305(3) 1.0581(2) 1.0482(2) 0.0414(8) Uani 1 1 d .
H21A H 0.3604 1.0580 1.0049 0.050 Uiso 1 1 calc R
C22 C 0.3083(2) 0.98832(19) 1.0676(2) 0.0339(7) Uani 1 1 d .
C23 C 0.3310(2) 0.91167(19) 1.0272(2) 0.0334(7) Uani 1 1 d .
C24 C 0.3743(3) 0.8820(2) 0.9665(2) 0.0386(7) Uani 1 1 d .
H24A H 0.3999 0.9092 0.9336 0.046 Uiso 1 1 calc R
C25 C 0.4059(2) 0.7424(2) 0.9073(2) 0.0376(7) Uani 1 1 d .
H25A H 0.4487 0.7201 0.9396 0.045 Uiso 1 1 calc R
H25B H 0.4489 0.7687 0.8791 0.045 Uiso 1 1 calc R
C26 C 0.3118(2) 0.6712(2) 0.8431(2) 0.0369(7) Uani 1 1 d .
H26A H 0.2661 0.6476 0.8714 0.044 Uiso 1 1 calc R
H26B H 0.2717 0.6927 0.8080 0.044 Uiso 1 1 calc R
C27 C 0.3456(2) 0.60344(19) 0.7896(2) 0.0350(7) Uani 1 1 d .
H27A H 0.3965 0.6280 0.7655 0.042 Uiso 1 1 calc R
H27B H 0.3796 0.5780 0.8237 0.042 Uiso 1 1 calc R
C28 C 0.2232(2) 0.52595(19) 0.64191(19) 0.0319(6) Uani 1 1 d .
H28A H 0.2566 0.5561 0.6143 0.038 Uiso 1 1 calc R
C29 C 0.1321(2) 0.45995(18) 0.60873(18) 0.0286(6) Uani 1 1 d .
C30 C 0.0526(2) 0.41273(18) 0.52951(18) 0.0284(6) Uani 1 1 d .
C31 C 0.0540(3) 0.4249(2) 0.4577(2) 0.0365(7) Uani 1 1 d .
H31A H 0.1115 0.4653 0.4568 0.044 Uiso 1 1 calc R
C32 C -0.0293(3) 0.3774(2) 0.3870(2) 0.0377(7) Uani 1 1 d .
H32A H -0.0299 0.3848 0.3369 0.045 Uiso 1 1 calc R
C33 C -0.1117(3) 0.3191(2) 0.3905(2) 0.0359(7) Uani 1 1 d .
H33A H -0.1699 0.2858 0.3428 0.043 Uiso 1 1 calc R
C34 C -0.1079(2) 0.31006(19) 0.46445(19) 0.0325(6) Uani 1 1 d .
H34A H -0.1650 0.2702 0.4665 0.039 Uiso 1 1 calc R
C35 C 0.4397(2) 0.98989(19) 1.2701(2) 0.0355(7) Uani 1 1 d .
H35A H 0.4211 1.0350 1.2619 0.043 Uiso 1 1 calc R
C36 C 0.5345(3) 1.0070(2) 1.3246(2) 0.0415(8) Uani 1 1 d .
H36A H 0.5799 1.0630 1.3537 0.050 Uiso 1 1 calc R
C37 C 0.5635(3) 0.9422(2) 1.3366(2) 0.0422(8) Uani 1 1 d .
H37A H 0.6294 0.9530 1.3733 0.051 Uiso 1 1 calc R
C38 C 0.4956(2) 0.8615(2) 1.2947(2) 0.0372(7) Uani 1 1 d .
H38A H 0.5134 0.8159 1.3022 0.045 Uiso 1 1 calc R
C39 C 0.4007(2) 0.84869(18) 1.24136(18) 0.0297(6) Uani 1 1 d .
C40 C 0.3205(2) 0.76797(18) 1.19426(18) 0.0287(6) Uani 1 1 d .
C41 C 0.3109(2) 0.68576(18) 1.18215(18) 0.0312(6) Uani 1 1 d .
H41A H 0.3603 0.6651 1.2063 0.037 Uiso 1 1 calc R
C42 C 0.1643(2) 0.55079(18) 1.09341(18) 0.0313(6) Uani 1 1 d .
H42A H 0.0962 0.5385 1.1043 0.038 Uiso 1 1 calc R
H42B H 0.2076 0.5255 1.1214 0.038 Uiso 1 1 calc R
C43 C 0.1477(3) 0.51136(19) 1.00037(18) 0.0343(7) Uani 1 1 d .
H43A H 0.1001 0.5332 0.9714 0.041 Uiso 1 1 calc R
H43B H 0.2149 0.5259 0.9886 0.041 Uiso 1 1 calc R
C44 C 0.1016(2) 0.41701(18) 0.96955(18) 0.0305(6) Uani 1 1 d .
H44A H 0.1471 0.3962 1.0017 0.037 Uiso 1 1 calc R
H44B H 0.0327 0.4029 0.9787 0.037 Uiso 1 1 calc R
C45 C 0.1400(2) 0.32429(19) 0.84528(19) 0.0305(6) Uani 1 1 d .
H45A H 0.1898 0.3055 0.8717 0.037 Uiso 1 1 calc R
C46 C 0.1036(2) 0.30539(18) 0.76248(18) 0.0285(6) Uani 1 1 d .
C47 C 0.1240(2) 0.25891(18) 0.68749(19) 0.0290(6) Uani 1 1 d .
C48 C 0.1912(3) 0.2122(2) 0.6833(2) 0.0392(7) Uani 1 1 d .
H48A H 0.2280 0.2084 0.7317 0.047 Uiso 1 1 calc R
C49 C 0.2036(3) 0.1716(2) 0.6078(2) 0.0433(8) Uani 1 1 d .
H49A H 0.2490 0.1390 0.6033 0.052 Uiso 1 1 calc R
C50 C 0.1497(3) 0.1783(2) 0.5383(2) 0.0415(8) Uani 1 1 d .
H50A H 0.1571 0.1504 0.4856 0.050 Uiso 1 1 calc R
C51 C 0.0847(3) 0.2264(2) 0.5471(2) 0.0346(7) Uani 1 1 d .
H51A H 0.0481 0.2314 0.4993 0.042 Uiso 1 1 calc R
B2 B 0.6831(4) 0.8442(3) 0.1212(3) 0.0561(11) Uani 1 1 d .
B3 B 0.6350(4) 0.5871(4) 0.8695(4) 0.0669(14) Uani 1 1 d .
B1 B 0.4006(4) 0.7833(3) 0.6921(4) 0.0588(13) Uani 1 1 d .
F1 F 0.5040(2) 0.82255(19) 0.7163(2) 0.0930(10) Uani 1 1 d .
F2 F 0.3539(2) 0.7911(2) 0.6214(2) 0.0909(10) Uani 1 1 d .
F3 F 0.3787(3) 0.70128(18) 0.6775(3) 0.1027(12) Uani 1 1 d .
F4 F 0.3564(4) 0.8176(3) 0.7519(3) 0.1354(15) Uani 1 1 d .
F5 F 0.7232(3) 0.7819(3) 0.1063(3) 0.1448(19) Uani 1 1 d .
F6 F 0.7599(3) 0.9057(4) 0.1157(4) 0.167(2) Uani 1 1 d .
F7 F 0.6880(5) 0.8699(4) 0.1996(3) 0.175(3) Uani 1 1 d .
F8 F 0.5938(2) 0.8290(2) 0.0670(3) 0.1173(14) Uani 1 1 d .
F9 F 0.7196(3) 0.6339(3) 0.9333(3) 0.1463(18) Uani 1 1 d .
F10 F 0.6570(4) 0.5204(3) 0.8251(4) 0.158(2) Uani 1 1 d .
F11 F 0.6295(4) 0.6379(4) 0.8264(4) 0.171(2) Uani 1 1 d .
F12 F 0.5462(3) 0.5727(3) 0.8848(3) 0.1324(16) Uani 1 1 d .
C52 C 0.6088(3) 0.8522(3) 0.5287(3) 0.0570(10) Uani 1 1 d .
C53 C 0.5790(6) 0.7801(4) 0.5511(4) 0.104(2) Uani 1 1 d .
C54 C 0.5594(4) 0.6450(3) 0.3311(4) 0.0734(14) Uani 1 1 d .
C55 C 0.6334(5) 0.6003(5) 0.3439(7) 0.136(3) Uani 1 1 d .
C56 C 0.8392(4) 0.0541(3) 0.3742(4) 0.0689(14) Uani 1 1 d .
C57 C 0.8197(6) 0.0826(4) 0.3102(5) 0.104(2) Uani 1 1 d .
N25 N 0.6302(3) 0.9070(3) 0.5111(2) 0.0647(10) Uani 1 1 d .
N26 N 0.5048(3) 0.6787(3) 0.3238(3) 0.0726(11) Uani 1 1 d .
N27 N 0.8551(4) 0.0301(3) 0.4245(4) 0.0948(17) Uani 1 1 d .
O1W O 0.5716(9) 0.0112(8) 0.1346(6) 0.256(5) Uani 1 1 d .
O1A O 0.9164(9) 1.0753(6) 0.1339(6) 0.127(4) Uani 0.50 1 d PD
C1A C 1.0000 1.0000 0.0000 0.116(4) Uani 1 2 d SD
C2A C 0.9627(9) 1.0277(8) 0.0570(8) 0.094(4) Uani 0.50 1 d PD
C3A C 0.8832(9) 1.1614(10) 0.1691(7) 0.094(4) Uani 0.50 1 d PD
C4A C 0.8661(10) 1.2260(10) 0.1942(7) 0.091(4) Uani 0.50 1 d PD

loop_
_atom_site_aniso_label
_atom_site_aniso_U_11
_atom_site_aniso_U_22
_atom_site_aniso_U_33
_atom_site_aniso_U_23
_atom_site_aniso_U_13
_atom_site_aniso_U_12
Fe1 0.0257(2) 0.0231(2) 0.0258(2) 0.00695(17) 0.00222(16) 0.00439(16)
Fe2 0.0255(2) 0.0211(2) 0.0241(2) 0.00927(16) 0.00468(16) 0.00713(16)
N1 0.0277(12) 0.0261(12) 0.0297(13) 0.0101(10) 0.0040(10) 0.0075(10)
N2 0.0323(13) 0.0231(12) 0.0276(13) 0.0092(10) 0.0019(10) 0.0069(10)
N3 0.0326(13) 0.0301(13) 0.0297(13) 0.0081(11) -0.0006(11) 0.0094(11)
N4 0.0311(13) 0.0264(12) 0.0322(14) 0.0095(11) -0.0017(11) 0.0095(10)
N5 0.0310(13) 0.0265(12) 0.0262(12) 0.0084(10) 0.0024(10) 0.0122(10)
N6 0.0336(13) 0.0230(12) 0.0280(12) 0.0104(10) 0.0061(10) 0.0106(10)
N7 0.0279(12) 0.0227(11) 0.0244(12) 0.0095(9) 0.0035(9) 0.0064(9)
N8 0.0294(12) 0.0255(12) 0.0250(12) 0.0117(10) 0.0056(10) 0.0081(10)
N9 0.0286(13) 0.0272(12) 0.0296(13) 0.0095(10) 0.0015(10) 0.0059(10)
N10 0.0291(13) 0.0242(12) 0.0269(12) 0.0055(10) 0.0029(10) 0.0047(10)
N11 0.0305(13) 0.0302(13) 0.0295(13) 0.0074(11) 0.0065(10) 0.0060(10)
N12 0.0291(13) 0.0312(13) 0.0338(14) 0.0060(11) 0.0073(11) 0.0030(11)
N13 0.0263(12) 0.0276(12) 0.0323(13) 0.0092(11) 0.0061(10) 0.0061(10)
N14 0.0299(13) 0.0262(12) 0.0293(13) 0.0084(10) 0.0047(10) 0.0057(10)
N15 0.0269(12) 0.0231(11) 0.0283(12) 0.0090(10) 0.0052(10) 0.0097(10)
N16 0.0289(12) 0.0241(12) 0.0285(12) 0.0102(10) 0.0053(10) 0.0106(10)
N17 0.0277(12) 0.0257(12) 0.0287(13) 0.0075(10) 0.0046(10) 0.0045(10)
N18 0.0235(12) 0.0247(12) 0.0268(12) 0.0083(10) 0.0032(9) 0.0024(9)
N19 0.0293(12) 0.0222(12) 0.0296(13) 0.0072(10) 0.0019(10) 0.0037(10)
N20 0.0285(12) 0.0237(12) 0.0274(12) 0.0088(10) 0.0019(10) 0.0040(10)
N21 0.0332(13) 0.0240(12) 0.0263(12) 0.0118(10) 0.0049(10) 0.0087(10)
N22 0.0309(13) 0.0266(12) 0.0235(12) 0.0098(10) 0.0046(10) 0.0079(10)
N23 0.0292(12) 0.0207(11) 0.0269(12) 0.0096(10) 0.0072(10) 0.0059(9)
N24 0.0301(12) 0.0254(12) 0.0287(13) 0.0112(10) 0.0077(10) 0.0084(10)
C1 0.0320(15) 0.0283(15) 0.0310(16) 0.0089(12) 0.0038(12) 0.0066(12)
C2 0.0447(18) 0.0331(16) 0.0299(16) 0.0097(13) 0.0093(14) 0.0139(14)
C3 0.0438(19) 0.0408(18) 0.0398(18) 0.0123(15) 0.0186(15) 0.0193(15)
C4 0.0332(17) 0.0418(18) 0.0414(19) 0.0136(15) 0.0090(14) 0.0130(14)
C5 0.0282(15) 0.0251(14) 0.0318(15) 0.0097(12) 0.0040(12) 0.0049(11)
C6 0.0282(14) 0.0263(14) 0.0319(15) 0.0112(12) 0.0030(12) 0.0080(12)
C7 0.0291(15) 0.0291(15) 0.0367(17) 0.0097(13) 0.0031(13) 0.0089(12)
C8 0.0371(17) 0.0295(15) 0.0284(16) 0.0051(12) -0.0052(13) 0.0108(13)
C9 0.0377(17) 0.0289(15) 0.0306(16) 0.0097(13) -0.0001(13) 0.0139(13)
C10 0.0392(17) 0.0248(14) 0.0294(15) 0.0067(12) 0.0018(13) 0.0147(13)
C11 0.0300(15) 0.0284(15) 0.0327(16) 0.0073(12) 0.0042(12) 0.0101(12)
C12 0.0270(14) 0.0303(15) 0.0265(14) 0.0100(12) 0.0040(11) 0.0086(12)
C13 0.0308(15) 0.0274(14) 0.0253(14) 0.0105(12) 0.0070(12) 0.0080(12)
C14 0.0313(16) 0.0373(17) 0.0394(18) 0.0101(14) 0.0090(13) 0.0081(13)
C15 0.0308(16) 0.0317(16) 0.0421(18) 0.0093(14) 0.0051(14) -0.0017(13)
C16 0.0385(17) 0.0244(15) 0.0339(16) 0.0073(13) 0.0031(13) 0.0036(13)
C17 0.0349(16) 0.0271(15) 0.0355(16) 0.0129(13) 0.0081(13) 0.0073(12)
C18 0.0332(16) 0.0308(16) 0.0365(17) 0.0127(13) 0.0051(13) 0.0098(13)
C19 0.0434(19) 0.0303(16) 0.048(2) 0.0137(15) 0.0044(15) 0.0122(14)
C20 0.048(2) 0.0316(17) 0.056(2) 0.0221(16) 0.0060(17) 0.0109(15)
C21 0.0410(18) 0.0380(18) 0.047(2) 0.0211(15) 0.0118(15) 0.0104(14)
C22 0.0312(15) 0.0304(15) 0.0336(16) 0.0109(13) 0.0034(13) 0.0067(12)
C23 0.0305(15) 0.0307(15) 0.0337(16) 0.0113(13) 0.0064(13) 0.0057(12)
C24 0.0346(17) 0.0337(16) 0.0408(18) 0.0136(14) 0.0086(14) 0.0031(13)
C25 0.0292(16) 0.0363(17) 0.0359(17) 0.0055(14) 0.0091(13) 0.0045(13)
C26 0.0278(15) 0.0350(17) 0.0358(17) 0.0051(14) 0.0067(13) 0.0044(13)
C27 0.0236(14) 0.0324(16) 0.0365(17) 0.0070(13) 0.0015(12) 0.0027(12)
C28 0.0299(15) 0.0297(15) 0.0366(16) 0.0142(13) 0.0103(13) 0.0087(12)
C29 0.0320(15) 0.0261(14) 0.0301(15) 0.0125(12) 0.0095(12) 0.0115(12)
C30 0.0295(14) 0.0255(14) 0.0293(15) 0.0109(12) 0.0073(12) 0.0087(12)
C31 0.0408(17) 0.0344(16) 0.0351(17) 0.0172(14) 0.0117(14) 0.0082(14)
C32 0.0451(19) 0.0389(17) 0.0299(16) 0.0180(14) 0.0078(14) 0.0115(14)
C33 0.0383(17) 0.0356(17) 0.0303(16) 0.0128(13) 0.0055(13) 0.0103(14)
C34 0.0309(15) 0.0296(15) 0.0311(16) 0.0109(13) 0.0034(12) 0.0062(12)
C35 0.0349(16) 0.0255(15) 0.0354(17) 0.0084(13) 0.0015(13) 0.0035(12)
C36 0.0343(17) 0.0323(17) 0.0391(18) 0.0099(14) -0.0030(14) -0.0041(13)
C37 0.0294(16) 0.0384(18) 0.0410(19) 0.0127(15) -0.0077(14) -0.0009(14)
C38 0.0315(16) 0.0327(16) 0.0375(17) 0.0116(14) -0.0023(13) 0.0065(13)
C39 0.0286(15) 0.0262(14) 0.0253(14) 0.0059(12) 0.0020(12) 0.0044(12)
C40 0.0252(14) 0.0288(15) 0.0269(14) 0.0096(12) 0.0044(11) 0.0048(11)
C41 0.0308(15) 0.0269(14) 0.0272(15) 0.0072(12) -0.0004(12) 0.0068(12)
C42 0.0375(16) 0.0230(14) 0.0266(15) 0.0092(12) 0.0032(12) 0.0039(12)
C43 0.0400(17) 0.0283(15) 0.0269(15) 0.0100(12) 0.0038(13) 0.0042(13)
C44 0.0377(16) 0.0273(15) 0.0231(14) 0.0108(12) 0.0041(12) 0.0075(12)
C45 0.0307(15) 0.0308(15) 0.0305(15) 0.0145(12) 0.0040(12) 0.0115(12)
C46 0.0284(14) 0.0271(14) 0.0324(15) 0.0147(12) 0.0086(12) 0.0091(11)
C47 0.0313(15) 0.0240(14) 0.0328(15) 0.0131(12) 0.0090(12) 0.0088(12)
C48 0.0423(18) 0.0441(19) 0.0424(19) 0.0228(15) 0.0155(15) 0.0231(15)
C49 0.052(2) 0.0411(19) 0.051(2) 0.0219(16) 0.0236(17) 0.0298(17)
C50 0.051(2) 0.0396(18) 0.0423(19) 0.0160(15) 0.0223(16) 0.0237(16)
C51 0.0384(17) 0.0326(16) 0.0350(17) 0.0131(13) 0.0123(13) 0.0145(13)
B2 0.053(3) 0.055(3) 0.052(3) 0.021(2) 0.003(2) 0.015(2)
B3 0.045(3) 0.090(4) 0.079(4) 0.041(3) 0.026(3) 0.029(3)
B1 0.050(3) 0.038(2) 0.078(3) 0.028(2) 0.002(2) 0.0041(19)
F1 0.0544(16) 0.0758(19) 0.124(3) 0.0500(19) -0.0118(16) -0.0059(14)
F2 0.0689(17) 0.085(2) 0.103(2) 0.0604(18) -0.0129(16) -0.0061(15)
F3 0.098(2) 0.0501(16) 0.150(3) 0.0555(19) 0.010(2) 0.0061(15)
F4 0.133(4) 0.156(4) 0.110(3) 0.035(3) 0.032(3) 0.064(3)
F5 0.106(3) 0.105(3) 0.201(5) 0.035(3) 0.008(3) 0.062(3)
F6 0.099(3) 0.182(5) 0.208(5) 0.140(4) -0.017(3) -0.017(3)
F7 0.222(6) 0.270(7) 0.089(3) 0.072(4) 0.068(3) 0.159(6)
F8 0.0614(18) 0.119(3) 0.141(3) 0.060(3) -0.032(2) 0.0150(18)
F9 0.072(2) 0.164(4) 0.177(4) 0.058(4) -0.004(3) 0.039(3)
F10 0.138(4) 0.136(4) 0.184(5) 0.018(3) 0.070(4) 0.065(3)
F11 0.145(4) 0.247(7) 0.207(5) 0.167(5) 0.064(4) 0.091(4)
F12 0.060(2) 0.214(5) 0.149(4) 0.083(4) 0.046(2) 0.062(3)
C52 0.046(2) 0.060(3) 0.054(2) 0.019(2) 0.0073(18) 0.0096(19)
C53 0.112(5) 0.090(4) 0.101(5) 0.056(4) 0.012(4) 0.005(4)
C54 0.048(2) 0.050(2) 0.119(4) 0.026(3) 0.022(3) 0.023(2)
C55 0.086(4) 0.108(5) 0.269(11) 0.103(6) 0.070(6) 0.073(4)
C56 0.053(3) 0.044(3) 0.090(4) 0.002(3) 0.029(3) 0.011(2)
C57 0.110(5) 0.064(4) 0.120(6) 0.023(4) 0.032(4) 0.015(3)
N25 0.055(2) 0.060(2) 0.065(2) 0.0229(19) 0.0051(18) 0.0083(18)
N26 0.058(2) 0.067(2) 0.090(3) 0.023(2) 0.013(2) 0.033(2)
N27 0.087(3) 0.059(3) 0.114(4) 0.000(3) 0.046(3) 0.020(2)
O1W 0.248(11) 0.341(14) 0.185(8) 0.134(9) 0.058(8) 0.070(10)
O1A 0.138(9) 0.118(8) 0.108(7) 0.053(6) 0.039(7) -0.002(7)
C1A 0.118(9) 0.109(8) 0.097(8) 0.040(7) 0.012(7) 0.008(7)
C2A 0.071(7) 0.080(8) 0.104(10) 0.055(8) -0.019(7) -0.012(6)
C3A 0.071(7) 0.152(13) 0.054(6) 0.057(8) 0.018(5) 0.008(8)
C4A 0.096(9) 0.135(11) 0.049(6) 0.027(7) 0.025(6) 0.062(9)

loop_
_atom_type_symbol
_atom_type_description
_atom_type_scat_dispersion_real
_atom_type_scat_dispersion_imag
_atom_type_scat_source
C C 0.0033 0.0016 'International Tables Vol C Tables 4.2.6.8 and 6.1.1.4'
H H 0.0000 0.0000 'International Tables Vol C Tables 4.2.6.8 and 6.1.1.4'
N N 0.0061 0.0033 'International Tables Vol C Tables 4.2.6.8 and 6.1.1.4'
O O 0.0106 0.0060 'International Tables Vol C Tables 4.2.6.8 and 6.1.1.4'
B B 0.0013 0.0007 'International Tables Vol C Tables 4.2.6.8 and 6.1.1.4'
F F 0.0171 0.0103 'International Tables Vol C Tables 4.2.6.8 and 6.1.1.4'
Fe Fe 0.3463 0.8444 'International Tables Vol C Tables 4.2.6.8 and 6.1.1.4'

loop_
_geom_angle_atom_site_label_1
_geom_angle_atom_site_label_2
_geom_angle_atom_site_label_3
_geom_angle
_geom_angle_site_symmetry_3
N10 Fe1 N2 93.46(11) .
N10 Fe1 N18 89.97(10) .
N2 Fe1 N18 93.65(10) .
N10 Fe1 N17 89.90(11) .
N2 Fe1 N17 173.88(10) .
N18 Fe1 N17 81.23(10) .
N10 Fe1 N1 172.48(10) .
N2 Fe1 N1 80.77(10) .
N18 Fe1 N1 95.18(10) .
N17 Fe1 N1 96.28(10) .
N10 Fe1 N9 80.87(11) .
N2 Fe1 N9 91.17(10) .
N18 Fe1 N9 169.89(11) .
N17 Fe1 N9 94.41(10) .
N1 Fe1 N9 94.35(10) .
N15 Fe2 N7 93.95(10) .
N15 Fe2 N23 89.96(10) .
N7 Fe2 N23 93.85(10) .
N15 Fe2 N8 173.28(10) .
N7 Fe2 N8 80.83(10) .
N23 Fe2 N8 94.58(10) .
N15 Fe2 N16 80.84(10) .
N7 Fe2 N16 91.82(10) .
N23 Fe2 N16 169.51(10) .
N8 Fe2 N16 95.03(10) .
N15 Fe2 N24 89.27(10) .
N7 Fe2 N24 173.91(10) .
N23 Fe2 N24 80.97(10) .
N8 Fe2 N24 96.31(10) .
N16 Fe2 N24 93.80(10) .
C1 N1 C5 117.1(3) .
C1 N1 Fe1 127.1(2) .
C5 N1 Fe1 115.7(2) .
N3 N2 C6 110.9(2) .
N3 N2 Fe1 133.2(2) .
C6 N2 Fe1 116.0(2) .
N2 N3 N4 105.3(3) .
C7 N4 N3 112.3(2) .
C7 N4 C8 128.8(3) .
N3 N4 C8 118.9(3) .
N6 N5 C11 112.1(2) .
N6 N5 C10 119.5(2) .
C11 N5 C10 128.4(3) .
N7 N6 N5 105.8(2) .
N6 N7 C12 110.4(2) .
N6 N7 Fe2 133.8(2) .
C12 N7 Fe2 115.86(19) .
C17 N8 C13 117.8(3) .
C17 N8 Fe2 126.6(2) .
C13 N8 Fe2 115.59(19) .
C18 N9 C22 117.3(3) .
C18 N9 Fe1 127.8(2) .
C22 N9 Fe1 114.9(2) .
N11 N10 C23 110.6(3) .
N11 N10 Fe1 133.0(2) .
C23 N10 Fe1 116.4(2) .
N10 N11 N12 105.5(2) .
N11 N12 C24 111.9(3) .
N11 N12 C25 118.6(3) .
C24 N12 C25 129.4(3) .
N14 N13 C28 112.4(2) .
N14 N13 C27 118.4(3) .
C28 N13 C27 129.1(3) .
N15 N14 N13 105.1(2) .
N14 N15 C29 111.2(2) .
N14 N15 Fe2 132.6(2) .
C29 N15 Fe2 116.22(19) .
C34 N16 C30 117.3(3) .
C34 N16 Fe2 127.4(2) .
C30 N16 Fe2 115.26(19) .
C35 N17 C39 117.2(3) .
C35 N17 Fe1 127.5(2) .
C39 N17 Fe1 115.22(19) .
N19 N18 C40 110.5(2) .
N19 N18 Fe1 134.33(19) .
C40 N18 Fe1 114.24(19) .
N18 N19 N20 105.4(2) .
N19 N20 C41 112.5(2) .
N19 N20 C42 120.3(2) .
C41 N20 C42 127.3(3) .
C45 N21 N22 112.0(2) .
C45 N21 C44 128.7(2) .
N22 N21 C44 119.3(2) .
N23 N22 N21 105.0(2) .
N22 N23 C46 110.9(2) .
N22 N23 Fe2 133.03(19) .
C46 N23 Fe2 114.91(19) .
C51 N24 C47 117.8(3) .
C51 N24 Fe2 127.2(2) .
C47 N24 Fe2 114.7(2) .
N1 C1 C2 122.9(3) .
N1 C1 H1A 118.6 .
C2 C1 H1A 118.6 .
C3 C2 C1 119.1(3) .
C3 C2 H2A 120.5 .
C1 C2 H2A 120.5 .
C4 C3 C2 119.0(3) .
C4 C3 H3A 120.5 .
C2 C3 H3A 120.5 .
C5 C4 C3 119.2(3) .
C5 C4 H4A 120.4 .
C3 C4 H4A 120.4 .
N1 C5 C4 122.8(3) .
N1 C5 C6 111.6(3) .
C4 C5 C6 125.6(3) .
N2 C6 C7 107.1(3) .
N2 C6 C5 115.8(3) .
C7 C6 C5 137.0(3) .
N4 C7 C6 104.5(3) .
N4 C7 H7A 127.8 .
C6 C7 H7A 127.8 .
N4 C8 C9 110.7(2) .
N4 C8 H8A 109.5 .
C9 C8 H8A 109.5 .
N4 C8 H8B 109.5 .
C9 C8 H8B 109.5 .
H8A C8 H8B 108.1 .
C8 C9 C10 110.5(2) .
C8 C9 H9A 109.6 .
C10 C9 H9A 109.6 .
C8 C9 H9B 109.6 .
C10 C9 H9B 109.6 .
H9A C9 H9B 108.1 .
N5 C10 C9 110.4(2) .
N5 C10 H10A 109.6 .
C9 C10 H10A 109.6 .
N5 C10 H10B 109.6 .
C9 C10 H10B 109.6 .
H10A C10 H10B 108.1 .
N5 C11 C12 104.5(3) .
N5 C11 H11A 127.8 .
C12 C11 H11A 127.8 .
N7 C12 C11 107.2(3) .
N7 C12 C13 115.4(3) .
C11 C12 C13 137.4(3) .
N8 C13 C14 122.3(3) .
N8 C13 C12 112.3(3) .
C14 C13 C12 125.4(3) .
C15 C14 C13 118.8(3) .
C15 C14 H14A 120.6 .
C13 C14 H14A 120.6 .
C16 C15 C14 119.2(3) .
C16 C15 H15A 120.4 .
C14 C15 H15A 120.4 .
C15 C16 C17 119.3(3) .
C15 C16 H16A 120.4 .
C17 C16 H16A 120.4 .
N8 C17 C16 122.6(3) .
N8 C17 H17A 118.7 .
C16 C17 H17A 118.7 .
N9 C18 C19 122.7(3) .
N9 C18 H18A 118.6 .
C19 C18 H18A 118.6 .
C20 C19 C18 119.6(3) .
C20 C19 H19A 120.2 .
C18 C19 H19A 120.2 .
C19 C20 C21 119.0(3) .
C19 C20 H20A 120.5 .
C21 C20 H20A 120.5 .
C20 C21 C22 118.5(3) .
C20 C21 H21A 120.8 .
C22 C21 H21A 120.8 .
N9 C22 C21 122.9(3) .
N9 C22 C23 112.6(3) .
C21 C22 C23 124.5(3) .
N10 C23 C24 107.4(3) .
N10 C23 C22 115.1(3) .
C24 C23 C22 137.4(3) .
N12 C24 C23 104.6(3) .
N12 C24 H24A 127.7 .
C23 C24 H24A 127.7 .
N12 C25 C26 110.3(3) .
N12 C25 H25A 109.6 .
C26 C25 H25A 109.6 .
N12 C25 H25B 109.6 .
C26 C25 H25B 109.6 .
H25A C25 H25B 108.1 .
C27 C26 C25 110.3(3) .
C27 C26 H26A 109.6 .
C25 C26 H26A 109.6 .
C27 C26 H26B 109.6 .
C25 C26 H26B 109.6 .
H26A C26 H26B 108.1 .
N13 C27 C26 110.0(2) .
N13 C27 H27A 109.7 .
C26 C27 H27A 109.7 .
N13 C27 H27B 109.7 .
C26 C27 H27B 109.7 .
H27A C27 H27B 108.2 .
N13 C28 C29 104.6(3) .
N13 C28 H28A 127.7 .
C29 C28 H28A 127.7 .
N15 C29 C28 106.7(3) .
N15 C29 C30 115.3(3) .
C28 C29 C30 137.9(3) .
N16 C30 C31 122.5(3) .
N16 C30 C29 112.2(3) .
C31 C30 C29 125.2(3) .
C30 C31 C32 119.1(3) .
C30 C31 H31A 120.5 .
C32 C31 H31A 120.5 .
C31 C32 C33 119.0(3) .
C31 C32 H32A 120.5 .
C33 C32 H32A 120.5 .
C34 C33 C32 118.8(3) .
C34 C33 H33A 120.6 .
C32 C33 H33A 120.6 .
N16 C34 C33 123.2(3) .
N16 C34 H34A 118.4 .
C33 C34 H34A 118.4 .
N17 C35 C36 122.5(3) .
N17 C35 H35A 118.7 .
C36 C35 H35A 118.7 .
C35 C36 C37 119.6(3) .
C35 C36 H36A 120.2 .
C37 C36 H36A 120.2 .
C38 C37 C36 119.1(3) .
C38 C37 H37A 120.4 .
C36 C37 H37A 120.4 .
C37 C38 C39 118.4(3) .
C37 C38 H38A 120.8 .
C39 C38 H38A 120.8 .
N17 C39 C38 123.1(3) .
N17 C39 C40 112.1(3) .
C38 C39 C40 124.8(3) .
N18 C40 C41 107.7(2) .
N18 C40 C39 116.4(3) .
C41 C40 C39 135.9(3) .
N20 C41 C40 103.9(3) .
N20 C41 H41A 128.0 .
C40 C41 H41A 128.0 .
N20 C42 C43 111.8(2) .
N20 C42 H42A 109.3 .
C43 C42 H42A 109.3 .
N20 C42 H42B 109.3 .
C43 C42 H42B 109.3 .
H42A C42 H42B 107.9 .
C44 C43 C42 109.2(2) .
C44 C43 H43A 109.8 .
C42 C43 H43A 109.8 .
C44 C43 H43B 109.8 .
C42 C43 H43B 109.8 .
H43A C43 H43B 108.3 .
N21 C44 C43 111.6(2) .
N21 C44 H44A 109.3 .
C43 C44 H44A 109.3 .
N21 C44 H44B 109.3 .
C43 C44 H44B 109.3 .
H44A C44 H44B 108.0 .
N21 C45 C46 105.0(3) .
N21 C45 H45A 127.5 .
C46 C45 H45A 127.5 .
N23 C46 C45 107.1(3) .
N23 C46 C47 115.8(3) .
C45 C46 C47 137.0(3) .
N24 C47 C48 122.2(3) .
N24 C47 C46 112.8(3) .
C48 C47 C46 125.0(3) .
C49 C48 C47 118.7(3) .
C49 C48 H48A 120.6 .
C47 C48 H48A 120.6 .
C48 C49 C50 119.6(3) .
C48 C49 H49A 120.2 .
C50 C49 H49A 120.2 .
C49 C50 C51 118.7(3) .
C49 C50 H50A 120.7 .
C51 C50 H50A 120.7 .
N24 C51 C50 122.9(3) .
N24 C51 H51A 118.5 .
C50 C51 H51A 118.5 .
F7 B2 F8 118.0(5) .
F7 B2 F5 105.9(5) .
F8 B2 F5 115.5(5) .
F7 B2 F6 105.5(5) .
F8 B2 F6 109.4(4) .
F5 B2 F6 100.8(5) .
F12 B3 F9 117.6(6) .
F12 B3 F10 116.7(6) .
F9 B3 F10 106.2(5) .
F12 B3 F11 103.7(5) .
F9 B3 F11 102.0(6) .
F10 B3 F11 109.4(6) .
F3 B1 F1 111.4(4) .
F3 B1 F2 109.2(4) .
F1 B1 F2 109.9(4) .
F3 B1 F4 107.3(5) .
F1 B1 F4 111.3(5) .
F2 B1 F4 107.6(4) .
N25 C52 C53 179.0(5) .
N26 C54 C55 178.1(8) .
N27 C56 C57 178.8(6) .
C3A O1A C2A 138.7(8) .
C2A C1A C2A 179.995(5) 2_775
C1A C2A O1A 173.9(10) .
C4A C3A O1A 175.4(13) .

loop_
_geom_bond_atom_site_label_1
_geom_bond_atom_site_label_2
_geom_bond_distance
_geom_bond_site_symmetry_2
Fe1 N10 1.930(3) .
Fe1 N2 1.937(2) .
Fe1 N18 1.945(2) .
Fe1 N17 1.995(2) .
Fe1 N1 1.999(3) .
Fe1 N9 2.012(3) .
Fe2 N15 1.925(2) .
Fe2 N7 1.931(2) .
Fe2 N23 1.942(2) .
Fe2 N8 1.997(2) .
Fe2 N16 2.003(2) .
Fe2 N24 2.009(2) .
N1 C1 1.345(4) .
N1 C5 1.367(4) .
N2 N3 1.312(4) .
N2 C6 1.354(4) .
N3 N4 1.343(4) .
N4 C7 1.341(4) .
N4 C8 1.462(4) .
N5 N6 1.334(4) .
N5 C11 1.350(4) .
N5 C10 1.470(4) .
N6 N7 1.313(3) .
N7 C12 1.362(4) .
N8 C17 1.344(4) .
N8 C13 1.357(4) .
N9 C18 1.337(4) .
N9 C22 1.357(4) .
N10 N11 1.313(4) .
N10 C23 1.355(4) .
N11 N12 1.334(4) .
N12 C24 1.351(4) .
N12 C25 1.465(4) .
N13 N14 1.338(4) .
N13 C28 1.348(4) .
N13 C27 1.476(4) .
N14 N15 1.312(3) .
N15 C29 1.361(4) .
N16 C34 1.341(4) .
N16 C30 1.362(4) .
N17 C35 1.348(4) .
N17 C39 1.357(4) .
N18 N19 1.320(3) .
N18 C40 1.359(4) .
N19 N20 1.346(3) .
N20 C41 1.352(4) .
N20 C42 1.466(4) .
N21 C45 1.342(4) .
N21 N22 1.352(3) .
N21 C44 1.467(4) .
N22 N23 1.313(3) .
N23 C46 1.363(4) .
N24 C51 1.336(4) .
N24 C47 1.357(4) .
C1 C2 1.385(5) .
C1 H1A 0.9500 .
C2 C3 1.382(5) .
C2 H2A 0.9500 .
C3 C4 1.382(5) .
C3 H3A 0.9500 .
C4 C5 1.373(5) .
C4 H4A 0.9500 .
C5 C6 1.456(4) .
C6 C7 1.377(4) .
C7 H7A 0.9500 .
C8 C9 1.511(4) .
C8 H8A 0.9900 .
C8 H8B 0.9900 .
C9 C10 1.526(4) .
C9 H9A 0.9900 .
C9 H9B 0.9900 .
C10 H10A 0.9900 .
C10 H10B 0.9900 .
C11 C12 1.371(4) .
C11 H11A 0.9500 .
C12 C13 1.449(4) .
C13 C14 1.391(4) .
C14 C15 1.380(5) .
C14 H14A 0.9500 .
C15 C16 1.376(5) .
C15 H15A 0.9500 .
C16 C17 1.384(4) .
C16 H16A 0.9500 .
C17 H17A 0.9500 .
C18 C19 1.384(5) .
C18 H18A 0.9500 .
C19 C20 1.371(6) .
C19 H19A 0.9500 .
C20 C21 1.379(5) .
C20 H20A 0.9500 .
C21 C22 1.389(5) .
C21 H21A 0.9500 .
C22 C23 1.461(4) .
C23 C24 1.360(5) .
C24 H24A 0.9500 .
C25 C26 1.519(4) .
C25 H25A 0.9900 .
C25 H25B 0.9900 .
C26 C27 1.508(4) .
C26 H26A 0.9900 .
C26 H26B 0.9900 .
C27 H27A 0.9900 .
C27 H27B 0.9900 .
C28 C29 1.372(4) .
C28 H28A 0.9500 .
C29 C30 1.449(4) .
C30 C31 1.381(4) .
C31 C32 1.383(5) .
C31 H31A 0.9500 .
C32 C33 1.383(5) .
C32 H32A 0.9500 .
C33 C34 1.382(4) .
C33 H33A 0.9500 .
C34 H34A 0.9500 .
C35 C36 1.374(5) .
C35 H35A 0.9500 .
C36 C37 1.380(5) .
C36 H36A 0.9500 .
C37 C38 1.378(5) .
C37 H37A 0.9500 .
C38 C39 1.385(4) .
C38 H38A 0.9500 .
C39 C40 1.450(4) .
C40 C41 1.384(4) .
C41 H41A 0.9500 .
C42 C43 1.525(4) .
C42 H42A 0.9900 .
C42 H42B 0.9900 .
C43 C44 1.517(4) .
C43 H43A 0.9900 .
C43 H43B 0.9900 .
C44 H44A 0.9900 .
C44 H44B 0.9900 .
C45 C46 1.367(4) .
C45 H45A 0.9500 .
C46 C47 1.447(4) .
C47 C48 1.386(4) .
C48 C49 1.373(5) .
C48 H48A 0.9500 .
C49 C50 1.380(5) .
C49 H49A 0.9500 .
C50 C51 1.381(5) .
C50 H50A 0.9500 .
C51 H51A 0.9500 .
B2 F7 1.308(7) .
B2 F8 1.321(5) .
B2 F5 1.333(6) .
B2 F6 1.386(7) .
B3 F12 1.299(6) .
B3 F9 1.327(7) .
B3 F10 1.334(7) .
B3 F11 1.383(8) .
B1 F3 1.349(5) .
B1 F1 1.349(6) .
B1 F2 1.374(6) .
B1 F4 1.377(7) .
C52 N25 1.122(6) .
C52 C53 1.470(8) .
C54 N26 1.087(6) .
C54 C55 1.469(7) .
C56 N27 1.128(8) .
C56 C57 1.410(10) .
O1A C3A 1.667(16) .
O1A C2A 1.690(16) .
C1A C2A 1.245(15) .
C1A C2A 1.245(15) 2_775
C3A C4A 1.191(16) .

loop_
_platon_squeeze_void_nr
_platon_squeeze_void_average_x
_platon_squeeze_void_average_y
_platon_squeeze_void_average_z
_platon_squeeze_void_volume
_platon_squeeze_void_count_electrons
_platon_squeeze_void_content
1 0.500 0.500 0.500 392 113 ' '
2 0.500 0.500 1.000 194 46 ' '
